data_4105489
loop_
_publ_author_name
'Martin L. Kirk'
'David A. Shultz'
'Robert D. Schmidt'
'Diana Habel-Rodriguez'
'Hyoyoung Lee'
'Junghyun Lee'

_publ_section_title
;
 Ferromagnetic Nanoscale Electron Correlation Promoted by Organic
 Spin-Dependent Delocalization
;
_journal_name_full 'Journal of the American Chemical Society'
_journal_page_first 18304
_journal_page_last 18313
_journal_paper_doi 10.1021/ja904648r
_journal_volume 131
_journal_year 2009
_chemical_formula_sum 'C50 H68 Co N6 O8'
_chemical_formula_weight 940.03
_chemical_name_systematic
; 
 ? 
;
_space_group_IT_number 2
_symmetry_cell_setting triclinic
_symmetry_space_group_name_Hall '-P 1'
_symmetry_space_group_name_H-M 'P -1'
_atom_sites_solution_hydrogens geom
_atom_sites_solution_primary direct
_atom_sites_solution_secondary difmap
_audit_creation_method SHELXL-97
_cell_angle_alpha 93.453(16)
_cell_angle_beta 104.094(16)
_cell_angle_gamma 113.797(13)
_cell_formula_units_Z 2
_cell_length_a 12.674(3)
_cell_length_b 13.515(3)
_cell_length_c 16.916(4)
_cell_measurement_reflns_used 548
_cell_measurement_temperature 110
_cell_measurement_theta_max 45.34
_cell_measurement_theta_min 2.74
_cell_volume 2530.0(11)
_computing_cell_refinement SAINT
_computing_data_collection Apex2
_computing_data_reduction SAINT
_computing_molecular_graphics NRCVAX
_computing_publication_material cif2tables.py
_computing_structure_refinement XL
_computing_structure_solution SIR92
_diffrn_ambient_temperature 110
_diffrn_measured_fraction_theta_full 0.878
_diffrn_measured_fraction_theta_max 0.878
_diffrn_measurement_device_type 'Bruker Apex2'
_diffrn_measurement_method 'omega and phi scans'
_diffrn_radiation_monochromator graphite
_diffrn_radiation_source 'fine-focus sealed tube'
_diffrn_radiation_type CuK\a
_diffrn_radiation_wavelength 1.54180
_diffrn_reflns_av_R_equivalents 0.3391
_diffrn_reflns_av_sigmaI/netI 0.4871
_diffrn_reflns_limit_h_max 12
_diffrn_reflns_limit_h_min -15
_diffrn_reflns_limit_k_max 16
_diffrn_reflns_limit_k_min -16
_diffrn_reflns_limit_l_max 20
_diffrn_reflns_limit_l_min -20
_diffrn_reflns_number 14754
_diffrn_reflns_theta_full 69.43
_diffrn_reflns_theta_max 69.43
_diffrn_reflns_theta_min 2.74
_exptl_absorpt_coefficient_mu 3.115
_exptl_absorpt_correction_T_max 0.9123
_exptl_absorpt_correction_T_min 0.5473
_exptl_absorpt_correction_type multi-scan
_exptl_absorpt_process_details SADABS
_exptl_crystal_colour green
_exptl_crystal_density_diffrn 1.234
_exptl_crystal_description prism
_exptl_crystal_F_000 1002
_exptl_crystal_size_max 0.22
_exptl_crystal_size_mid 0.18
_exptl_crystal_size_min 0.03
_refine_diff_density_max 0.526
_refine_diff_density_min -0.458
_refine_diff_density_rms 0.073
_refine_ls_extinction_coef 0.0044(2)
_refine_ls_extinction_expression Fc^*^=kFc[1+0.001xFc^2^\l^3^/sin(2\q)]^-1/4^
_refine_ls_extinction_method SHELXL
_refine_ls_goodness_of_fit_ref 0.665
_refine_ls_hydrogen_treatment constr
_refine_ls_matrix_type full
_refine_ls_number_parameters 590
_refine_ls_number_reflns 8353
_refine_ls_number_restraints 6
_refine_ls_restrained_S_all 0.665
_refine_ls_R_factor_all 0.2870
_refine_ls_R_factor_gt 0.0829
_refine_ls_shift/su_max 0.000
_refine_ls_shift/su_mean 0.000
_refine_ls_structure_factor_coef Fsqd
_refine_ls_weighting_details 'calc w=1/[\s^2^(Fo^2^)+(0.0771P)^2^+0.0000P] where P=(Fo^2^+2Fc^2^)/3'
_refine_ls_weighting_scheme calc
_refine_ls_wR_factor_gt 0.1661
_refine_ls_wR_factor_ref 0.2306
_reflns_number_gt 1659
_reflns_number_total 8353
_reflns_threshold_expression >2sigma(I)
_cod_data_source_file ja904648r_si_001.cif
_cod_data_source_block x09059
_cod_original_cell_volume 2530.1(9)
_cod_database_code 4105489

loop_
_symmetry_equiv_pos_as_xyz
'x, y, z'
'-x, -y, -z'

loop_
_atom_site_label
_atom_site_type_symbol
_atom_site_fract_x
_atom_site_fract_y
_atom_site_fract_z
_atom_site_U_iso_or_equiv
_atom_site_adp_type
_atom_site_occupancy
_atom_site_symmetry_multiplicity
_atom_site_calc_flag
_atom_site_refinement_flags
Co1A Co 0.0000 0.0000 0.0000 0.0465(7) Uani 1 2 d S
O1A O -0.1696(5) -0.0607(5) -0.0273(3) 0.0425(16) Uani 1 1 d .
O2A O -0.0163(5) -0.1393(5) -0.0432(3) 0.0495(18) Uani 1 1 d .
O3A O -0.5071(6) -0.5860(5) -0.0982(5) 0.082(2) Uani 1 1 d .
O4A O -0.5862(7) -0.2906(7) -0.1694(5) 0.104(3) Uani 1 1 d .
N1A N -0.5623(7) -0.5252(7) -0.1252(5) 0.061(3) Uani 1 1 d .
N2A N -0.5978(8) -0.3884(7) -0.1548(5) 0.059(3) Uani 1 1 d .
N3A N 0.0053(8) -0.0437(7) 0.1082(5) 0.053(2) Uani 1 1 d .
C1A C -0.2178(11) -0.1662(9) -0.0574(6) 0.053(3) Uani 1 1 d .
C2A C -0.3417(9) -0.2377(8) -0.0784(5) 0.047(3) Uani 1 1 d .
H2A H -0.3982 -0.2112 -0.0711 0.057 Uiso 1 1 calc R
C3A C -0.3788(9) -0.3456(8) -0.1095(6) 0.047(3) Uani 1 1 d .
C4A C -0.2969(9) -0.3914(8) -0.1197(5) 0.047(3) Uani 1 1 d .
H4A H -0.3274 -0.4679 -0.1391 0.057 Uiso 1 1 calc R
C5A C -0.1746(9) -0.3252(8) -0.1016(6) 0.046(3) Uani 1 1 d .
C6A C -0.1352(9) -0.2122(8) -0.0666(5) 0.047(3) Uani 1 1 d .
C7A C -0.5049(9) -0.4166(7) -0.1285(6) 0.049(3) Uani 1 1 d .
C8A C -0.6991(8) -0.5768(9) -0.1615(7) 0.055(3) Uani 1 1 d .
C9A C -0.7194(9) -0.4724(9) -0.1586(7) 0.064(3) Uani 1 1 d .
C10A C -0.7287(8) -0.6392(8) -0.2478(6) 0.070(3) Uani 1 1 d .
H10A H -0.6921 -0.5876 -0.2822 0.105 Uiso 1 1 calc R
H10B H -0.8164 -0.6758 -0.2726 0.105 Uiso 1 1 calc R
H10C H -0.6966 -0.6942 -0.2440 0.105 Uiso 1 1 calc R
C11A C -0.7566(9) -0.6578(8) -0.1094(6) 0.072(3) Uani 1 1 d .
H11A H -0.7377 -0.6187 -0.0534 0.108 Uiso 1 1 calc R
H11B H -0.7250 -0.7132 -0.1064 0.108 Uiso 1 1 calc R
H11C H -0.8443 -0.6939 -0.1345 0.108 Uiso 1 1 calc R
C12A C -0.8149(9) -0.4701(9) -0.2315(7) 0.088(4) Uani 1 1 d .
H12A H -0.8204 -0.4001 -0.2232 0.131 Uiso 1 1 calc R
H12B H -0.8930 -0.5309 -0.2358 0.131 Uiso 1 1 calc R
H12C H -0.7932 -0.4778 -0.2825 0.131 Uiso 1 1 calc R
C13A C -0.7396(9) -0.4353(8) -0.0760(7) 0.081(4) Uani 1 1 d .
H13A H -0.7506 -0.3677 -0.0791 0.122 Uiso 1 1 calc R
H13B H -0.6691 -0.4216 -0.0293 0.122 Uiso 1 1 calc R
H13C H -0.8115 -0.4933 -0.0680 0.122 Uiso 1 1 calc R
C14A C -0.0846(9) -0.3702(8) -0.1112(6) 0.050(3) Uani 1 1 d .
C15A C -0.0180(8) -0.3102(8) -0.1725(6) 0.061(3) Uani 1 1 d .
H15A H 0.0393 -0.3391 -0.1797 0.092 Uiso 1 1 calc R
H15B H 0.0257 -0.2313 -0.1502 0.092 Uiso 1 1 calc R
H15C H -0.0769 -0.3225 -0.2261 0.092 Uiso 1 1 calc R
C16A C -0.1477(8) -0.4939(7) -0.1484(6) 0.059(3) Uani 1 1 d .
H16A H -0.0873 -0.5192 -0.1546 0.089 Uiso 1 1 calc R
H16B H -0.2051 -0.5062 -0.2028 0.089 Uiso 1 1 calc R
H16C H -0.1909 -0.5350 -0.1115 0.089 Uiso 1 1 calc R
C17A C 0.0055(8) -0.3567(7) -0.0267(5) 0.060(3) Uani 1 1 d .
H17A H 0.0622 -0.3857 -0.0347 0.090 Uiso 1 1 calc R
H17B H -0.0387 -0.3971 0.0100 0.090 Uiso 1 1 calc R
H17C H 0.0500 -0.2786 -0.0017 0.090 Uiso 1 1 calc R
C18A C 0.0772(9) -0.0929(8) 0.1404(7) 0.054(3) Uani 1 1 d .
H18A H 0.1238 -0.1078 0.1092 0.065 Uiso 1 1 calc R
C19A C 0.0829(10) -0.1212(8) 0.2176(7) 0.060(3) Uani 1 1 d .
H19A H 0.1328 -0.1563 0.2385 0.073 Uiso 1 1 calc R
C20A C 0.0178(10) -0.0998(8) 0.2652(7) 0.067(3) Uani 1 1 d .
H20A H 0.0234 -0.1184 0.3188 0.080 Uiso 1 1 calc R
C21A C -0.0587(9) -0.0485(8) 0.2316(7) 0.062(3) Uani 1 1 d .
H21A H -0.1072 -0.0331 0.2609 0.075 Uiso 1 1 calc R
C22A C -0.0570(9) -0.0228(7) 0.1531(7) 0.054(3) Uani 1 1 d .
H22A H -0.1052 0.0130 0.1300 0.064 Uiso 1 1 calc R
Co1B Co 0.5000 0.5000 0.5000 0.0498(7) Uani 1 2 d S
O1B O 0.4378(6) 0.4130(5) 0.5756(4) 0.0547(19) Uani 1 1 d .
O2B O 0.6321(5) 0.4626(5) 0.5267(4) 0.0491(18) Uani 1 1 d .
O3B O 0.7400(8) 0.2103(6) 0.8294(4) 0.082(3) Uani 1 1 d .
O4B O 0.3290(7) 0.1050(6) 0.7181(5) 0.084(2) Uani 1 1 d .
N1B N 0.6238(9) 0.1624(7) 0.8130(6) 0.067(3) Uani 1 1 d .
N2B N 0.4369(9) 0.1164(7) 0.7630(5) 0.060(3) Uani 1 1 d .
N3B N 0.4124(8) 0.3729(6) 0.4111(5) 0.052(2) Uani 1 1 d .
C1B C 0.5150(11) 0.3667(8) 0.6063(7) 0.064(3) Uani 1 1 d .
C2B C 0.4876(9) 0.2973(8) 0.6658(6) 0.057(3) Uani 1 1 d .
H2B H 0.4181 0.2815 0.6839 0.069 Uiso 1 1 calc R
C3B C 0.5715(10) 0.2535(8) 0.6962(6) 0.056(3) Uani 1 1 d .
C4B C 0.6740(9) 0.2797(8) 0.6686(6) 0.056(3) Uani 1 1 d .
H4B H 0.7271 0.2480 0.6904 0.068 Uiso 1 1 calc R
C5B C 0.7033(9) 0.3484(8) 0.6118(6) 0.050(3) Uani 1 1 d .
C6B C 0.6176(11) 0.3939(8) 0.5809(6) 0.059(3) Uani 1 1 d .
C7B C 0.5461(10) 0.1822(8) 0.7560(6) 0.056(3) Uani 1 1 d .
C8B C 0.5687(9) 0.0715(8) 0.8569(6) 0.055(3) Uani 1 1 d .
C9B C 0.4393(10) 0.0649(9) 0.8388(6) 0.061(3) Uani 1 1 d .
C10B C 0.6402(10) 0.0998(9) 0.9502(6) 0.089(4) Uani 1 1 d .
H10D H 0.7194 0.1006 0.9564 0.134 Uiso 1 1 calc R
H10E H 0.5955 0.0445 0.9793 0.134 Uiso 1 1 calc R
H10F H 0.6507 0.1724 0.9739 0.134 Uiso 1 1 calc R
C11B C 0.5752(9) -0.0306(8) 0.8173(6) 0.078(4) Uani 1 1 d .
H11D H 0.6594 -0.0197 0.8321 0.117 Uiso 1 1 calc R
H11E H 0.5431 -0.0419 0.7570 0.117 Uiso 1 1 calc R
H11F H 0.5274 -0.0952 0.8378 0.117 Uiso 1 1 calc R
C12B C 0.4269(10) 0.1387(8) 0.9049(6) 0.085(4) Uani 1 1 d .
H12D H 0.4921 0.2130 0.9151 0.128 Uiso 1 1 calc R
H12E H 0.4320 0.1088 0.9563 0.128 Uiso 1 1 calc R
H12F H 0.3489 0.1414 0.8855 0.128 Uiso 1 1 calc R
C13B C 0.3401(8) -0.0529(8) 0.8195(6) 0.068(3) Uani 1 1 d .
H13D H 0.3525 -0.0972 0.7778 0.101 Uiso 1 1 calc R
H13E H 0.2612 -0.0524 0.7982 0.101 Uiso 1 1 calc R
H13F H 0.3430 -0.0846 0.8702 0.101 Uiso 1 1 calc R
C14B C 0.8124(9) 0.3766(8) 0.5829(6) 0.053(3) Uani 1 1 d .
C15B C 0.8978(8) 0.4999(7) 0.6088(5) 0.061(3) Uani 1 1 d .
H15D H 0.9675 0.5159 0.5879 0.091 Uiso 1 1 calc R
H15E H 0.9253 0.5195 0.6694 0.091 Uiso 1 1 calc R
H15F H 0.8550 0.5427 0.5858 0.091 Uiso 1 1 calc R
C16B C 0.8838(8) 0.3096(8) 0.6187(6) 0.063(3) Uani 1 1 d .
H16D H 0.9553 0.3299 0.5992 0.095 Uiso 1 1 calc R
H16E H 0.8318 0.2308 0.5998 0.095 Uiso 1 1 calc R
H16F H 0.9087 0.3262 0.6793 0.095 Uiso 1 1 calc R
C17B C 0.7771(9) 0.3427(8) 0.4873(5) 0.071(3) Uani 1 1 d .
H17D H 0.8504 0.3642 0.4698 0.106 Uiso 1 1 calc R
H17E H 0.7294 0.3796 0.4602 0.106 Uiso 1 1 calc R
H17F H 0.7294 0.2629 0.4716 0.106 Uiso 1 1 calc R
C18B C 0.4630(10) 0.3481(9) 0.3562(6) 0.056(3) Uani 1 1 d .
H18B H 0.5444 0.3964 0.3614 0.067 Uiso 1 1 calc R
C19B C 0.4065(12) 0.2590(9) 0.2935(7) 0.069(4) Uani 1 1 d .
H19B H 0.4472 0.2418 0.2584 0.083 Uiso 1 1 calc R
C20B C 0.2857(13) 0.1954(10) 0.2850(7) 0.074(4) Uani 1 1 d .
H20B H 0.2402 0.1356 0.2399 0.089 Uiso 1 1 calc R
C22B C 0.2952(10) 0.3070(9) 0.4026(7) 0.060(3) Uani 1 1 d .
H22B H 0.2576 0.3234 0.4405 0.072 Uiso 1 1 calc R
C21B C 0.2292(11) 0.2164(10) 0.3400(8) 0.077(4) Uani 1 1 d .
H21B H 0.1474 0.1697 0.3348 0.092 Uiso 1 1 calc R
C1S C 0.4788(16) 0.0356(12) 0.4198(9) 0.123(6) Uani 1 1 d .
H1S1 H 0.5011 0.0953 0.3873 0.148 Uiso 1 1 calc R
H1S2 H 0.4130 -0.0311 0.3821 0.148 Uiso 1 1 calc R
C2S C 0.4374(13) 0.0668(12) 0.4851(10) 0.120(6) Uani 1 1 d .
H2S1 H 0.3641 0.0769 0.4596 0.144 Uiso 1 1 calc R
H2S2 H 0.5001 0.1388 0.5177 0.144 Uiso 1 1 calc R
C3S C 0.4088(15) -0.0122(11) 0.5430(10) 0.124(5) Uani 1 1 d .
H3S1 H 0.3384 -0.0817 0.5131 0.148 Uiso 1 1 calc R
H3S2 H 0.3881 0.0189 0.5883 0.148 Uiso 1 1 calc R
C4S C 0.887(2) 0.909(4) 0.4610(14) 0.268(18) Uani 1 1 d U
H4S1 H 0.8106 0.8653 0.4726 0.321 Uiso 1 1 calc R
H4S2 H 0.8744 0.8849 0.4016 0.321 Uiso 1 1 calc R
C5S C 0.972(3) 0.873(3) 0.5053(17) 0.264(17) Uani 1 1 d .
H5S1 H 0.9679 0.8093 0.4701 0.316 Uiso 1 1 calc R
H5S2 H 0.9501 0.8478 0.5554 0.316 Uiso 1 1 calc R
C6S C 0.902(3) 1.038(4) 0.4696(17) 0.31(2) Uani 1 1 d U
H6S1 H 0.8585 1.0473 0.4156 0.369 Uiso 1 1 calc R
H6S2 H 0.8622 1.0488 0.5106 0.369 Uiso 1 1 calc R

loop_
_atom_site_aniso_label
_atom_site_aniso_U_11
_atom_site_aniso_U_22
_atom_site_aniso_U_33
_atom_site_aniso_U_23
_atom_site_aniso_U_13
_atom_site_aniso_U_12
Co1A 0.0469(16) 0.0286(14) 0.0581(16) 0.0073(12) 0.0109(13) 0.0132(12)
O1A 0.024(3) 0.025(4) 0.070(4) 0.004(3) 0.010(3) 0.004(3)
O2A 0.054(4) 0.023(4) 0.063(5) 0.007(3) 0.009(4) 0.014(3)
O3A 0.087(6) 0.036(4) 0.130(7) 0.022(5) 0.029(5) 0.035(4)
O4A 0.092(6) 0.064(6) 0.142(7) 0.020(6) 0.023(6) 0.028(5)
N1A 0.050(6) 0.026(5) 0.092(7) -0.002(5) 0.012(5) 0.009(4)
N2A 0.069(6) 0.024(5) 0.068(6) 0.007(5) 0.006(5) 0.012(5)
N3A 0.056(6) 0.052(6) 0.043(6) 0.010(5) 0.021(5) 0.012(5)
C1A 0.086(9) 0.053(8) 0.040(7) 0.018(6) 0.026(7) 0.045(7)
C2A 0.054(7) 0.047(7) 0.055(7) 0.025(6) 0.023(6) 0.029(6)
C3A 0.046(6) 0.030(6) 0.060(7) 0.012(5) 0.015(6) 0.010(5)
C4A 0.060(7) 0.030(6) 0.056(7) 0.006(5) 0.023(6) 0.020(6)
C5A 0.057(7) 0.035(6) 0.051(7) 0.012(5) 0.021(6) 0.020(6)
C6A 0.059(7) 0.036(6) 0.039(6) 0.011(5) 0.002(6) 0.019(6)
C7A 0.054(7) 0.019(6) 0.063(7) 0.004(5) 0.012(6) 0.009(5)
C8A 0.035(6) 0.042(7) 0.073(8) 0.008(7) 0.012(6) 0.003(5)
C9A 0.044(7) 0.044(7) 0.087(9) 0.007(7) 0.002(7) 0.012(6)
C10A 0.071(8) 0.046(7) 0.083(8) 0.010(7) 0.021(7) 0.016(6)
C11A 0.080(8) 0.054(8) 0.069(8) 0.010(6) 0.008(7) 0.024(7)
C12A 0.052(7) 0.071(9) 0.122(10) 0.008(8) -0.005(7) 0.028(7)
C13A 0.088(9) 0.056(8) 0.110(10) 0.010(7) 0.048(8) 0.032(7)
C14A 0.054(7) 0.030(6) 0.060(7) 0.002(5) 0.010(6) 0.017(5)
C15A 0.073(8) 0.053(7) 0.076(7) 0.007(6) 0.031(7) 0.040(6)
C16A 0.049(6) 0.039(7) 0.087(8) 0.002(6) 0.015(6) 0.021(5)
C17A 0.069(7) 0.039(7) 0.065(7) 0.003(6) 0.012(6) 0.022(6)
C18A 0.055(7) 0.035(6) 0.056(8) -0.008(6) 0.003(6) 0.013(6)
C19A 0.079(9) 0.044(7) 0.052(8) 0.008(6) 0.014(7) 0.024(6)
C20A 0.073(9) 0.056(8) 0.058(8) 0.021(6) 0.000(7) 0.025(7)
C21A 0.074(8) 0.039(7) 0.066(8) 0.000(6) 0.021(7) 0.018(6)
C22A 0.053(7) 0.036(6) 0.062(8) 0.010(6) 0.012(7) 0.012(5)
Co1B 0.0596(17) 0.0378(15) 0.0540(16) 0.0137(13) 0.0165(14) 0.0222(13)
O1B 0.063(5) 0.050(4) 0.063(5) 0.034(4) 0.033(4) 0.025(4)
O2B 0.045(4) 0.051(4) 0.071(5) 0.020(4) 0.019(4) 0.038(4)
O3B 0.105(7) 0.064(6) 0.073(6) 0.030(4) 0.022(6) 0.034(5)
O4B 0.079(6) 0.081(6) 0.103(6) 0.041(5) 0.032(5) 0.038(5)
N1B 0.060(6) 0.037(6) 0.085(8) 0.023(5) 0.022(6) 0.001(5)
N2B 0.062(6) 0.068(7) 0.063(6) 0.033(5) 0.024(6) 0.034(6)
N3B 0.064(6) 0.036(6) 0.052(6) 0.006(5) 0.003(5) 0.027(5)
C1B 0.089(10) 0.032(7) 0.062(8) 0.011(6) 0.024(8) 0.014(7)
C2B 0.059(7) 0.041(7) 0.065(7) 0.003(6) 0.019(6) 0.015(6)
C3B 0.071(8) 0.037(6) 0.067(8) 0.024(6) 0.019(7) 0.027(6)
C4B 0.053(7) 0.048(7) 0.063(8) 0.011(6) 0.019(6) 0.015(6)
C5B 0.055(7) 0.043(7) 0.057(7) 0.017(6) 0.026(6) 0.018(6)
C6B 0.083(9) 0.034(6) 0.047(7) 0.005(5) 0.029(7) 0.007(6)
C7B 0.059(7) 0.050(7) 0.051(7) 0.020(6) 0.006(7) 0.022(6)
C8B 0.061(7) 0.042(7) 0.060(8) 0.021(6) 0.019(6) 0.018(6)
C9B 0.073(8) 0.053(8) 0.062(8) 0.023(6) 0.022(7) 0.029(7)
C10B 0.113(10) 0.075(9) 0.055(8) 0.029(6) 0.003(7) 0.026(8)
C11B 0.086(9) 0.041(7) 0.099(9) 0.017(7) 0.026(7) 0.019(7)
C12B 0.155(12) 0.066(9) 0.082(8) 0.025(7) 0.065(8) 0.074(9)
C13B 0.068(8) 0.063(8) 0.065(7) 0.021(6) 0.014(6) 0.024(7)
C14B 0.067(8) 0.031(6) 0.056(7) 0.001(6) 0.011(6) 0.021(6)
C15B 0.055(7) 0.049(7) 0.070(7) 0.015(6) 0.014(6) 0.016(6)
C16B 0.068(8) 0.050(7) 0.075(7) 0.015(6) 0.013(6) 0.034(6)
C17B 0.076(8) 0.085(9) 0.061(8) 0.020(7) 0.020(7) 0.044(7)
C18B 0.075(8) 0.056(8) 0.047(7) 0.020(6) 0.020(7) 0.038(7)
C19B 0.095(10) 0.046(8) 0.066(8) 0.004(7) 0.008(8) 0.039(7)
C20B 0.091(11) 0.051(8) 0.062(9) 0.004(7) 0.000(8) 0.027(8)
C22B 0.068(8) 0.033(7) 0.074(8) 0.008(6) 0.015(7) 0.021(6)
C21B 0.081(9) 0.057(9) 0.079(9) 0.019(8) 0.011(8) 0.024(8)
C1S 0.178(18) 0.106(13) 0.090(13) 0.037(10) 0.051(13) 0.058(12)
C2S 0.137(14) 0.111(13) 0.100(12) 0.052(11) 0.030(11) 0.041(11)
C3S 0.165(17) 0.058(10) 0.117(14) -0.008(9) 0.057(12) 0.013(10)
C4S 0.159(19) 0.58(6) 0.115(15) 0.02(3) 0.043(14) 0.21(4)
C5S 0.22(3) 0.58(5) 0.19(2) 0.24(3) 0.18(2) 0.27(3)
C6S 0.17(2) 0.60(6) 0.176(18) -0.09(3) 0.032(17) 0.22(4)

loop_
_atom_type_symbol
_atom_type_description
_atom_type_scat_dispersion_real
_atom_type_scat_dispersion_imag
_atom_type_scat_source
C C 0.0181 0.0091 'International Tables Vol C Tables 4.2.6.8 and 6.1.1.4'
H H 0.0000 0.0000 'International Tables Vol C Tables 4.2.6.8 and 6.1.1.4'
Co Co -2.3653 3.6143 'International Tables Vol C Tables 4.2.6.8 and 6.1.1.4'
N N 0.0311 0.0180 'International Tables Vol C Tables 4.2.6.8 and 6.1.1.4'
O O 0.0492 0.0322 'International Tables Vol C Tables 4.2.6.8 and 6.1.1.4'

loop_
_geom_angle_atom_site_label_1
_geom_angle_atom_site_label_2
_geom_angle_atom_site_label_3
_geom_angle
_geom_angle_site_symmetry_1
_geom_angle_site_symmetry_3
O1A Co1A O1A 180.0 . 2
O1A Co1A O2A 92.1(3) . 2
O1A Co1A O2A 87.9(3) 2 2
O1A Co1A O2A 87.9(3) . .
O1A Co1A O2A 92.1(3) 2 .
O2A Co1A O2A 179.998(1) 2 .
O1A Co1A N3A 90.7(3) . 2
O1A Co1A N3A 89.3(3) 2 2
O2A Co1A N3A 89.2(3) 2 2
O2A Co1A N3A 90.8(3) . 2
O1A Co1A N3A 89.3(3) . .
O1A Co1A N3A 90.7(3) 2 .
O2A Co1A N3A 90.8(3) 2 .
O2A Co1A N3A 89.2(3) . .
N3A Co1A N3A 180.0 2 .
C1A O1A Co1A 110.8(6) . .
C6A O2A Co1A 109.3(6) . .
O3A N1A C7A 124.3(9) . .
O3A N1A C8A 120.4(8) . .
C7A N1A C8A 115.1(9) . .
O4A N2A C7A 125.1(9) . .
O4A N2A C9A 118.3(9) . .
C7A N2A C9A 116.2(8) . .
C22A N3A C18A 118.5(9) . .
C22A N3A Co1A 120.7(8) . .
C18A N3A Co1A 120.8(8) . .
O1A C1A C2A 125.3(10) . .
O1A C1A C6A 116.5(10) . .
C2A C1A C6A 118.1(10) . .
C3A C2A C1A 118.8(9) . .
C3A C2A H2A 120.6 . .
C1A C2A H2A 120.6 . .
C2A C3A C7A 117.4(10) . .
C2A C3A C4A 123.2(9) . .
C7A C3A C4A 119.4(9) . .
C5A C4A C3A 120.9(9) . .
C5A C4A H4A 119.5 . .
C3A C4A H4A 119.5 . .
C4A C5A C6A 115.7(9) . .
C4A C5A C14A 122.7(9) . .
C6A C5A C14A 121.4(9) . .
O2A C6A C5A 121.6(9) . .
O2A C6A C1A 115.2(9) . .
C5A C6A C1A 123.1(10) . .
N1A C7A N2A 103.0(9) . .
N1A C7A C3A 130.4(10) . .
N2A C7A C3A 126.6(9) . .
C11A C8A C10A 108.6(8) . .
C11A C8A N1A 109.6(8) . .
C10A C8A N1A 106.9(9) . .
C11A C8A C9A 116.1(10) . .
C10A C8A C9A 115.4(9) . .
N1A C8A C9A 99.4(8) . .
N2A C9A C12A 111.1(9) . .
N2A C9A C8A 100.8(8) . .
C12A C9A C8A 116.3(9) . .
N2A C9A C13A 103.6(9) . .
C12A C9A C13A 109.1(9) . .
C8A C9A C13A 114.9(9) . .
C8A C10A H10A 109.5 . .
C8A C10A H10B 109.5 . .
H10A C10A H10B 109.5 . .
C8A C10A H10C 109.5 . .
H10A C10A H10C 109.5 . .
H10B C10A H10C 109.5 . .
C8A C11A H11A 109.5 . .
C8A C11A H11B 109.5 . .
H11A C11A H11B 109.5 . .
C8A C11A H11C 109.5 . .
H11A C11A H11C 109.5 . .
H11B C11A H11C 109.5 . .
C9A C12A H12A 109.5 . .
C9A C12A H12B 109.5 . .
H12A C12A H12B 109.5 . .
C9A C12A H12C 109.5 . .
H12A C12A H12C 109.5 . .
H12B C12A H12C 109.5 . .
C9A C13A H13A 109.5 . .
C9A C13A H13B 109.5 . .
H13A C13A H13B 109.5 . .
C9A C13A H13C 109.5 . .
H13A C13A H13C 109.5 . .
H13B C13A H13C 109.5 . .
C5A C14A C16A 112.0(8) . .
C5A C14A C17A 111.3(8) . .
C16A C14A C17A 106.7(8) . .
C5A C14A C15A 108.7(8) . .
C16A C14A C15A 106.8(8) . .
C17A C14A C15A 111.2(8) . .
C14A C15A H15A 109.5 . .
C14A C15A H15B 109.5 . .
H15A C15A H15B 109.5 . .
C14A C15A H15C 109.5 . .
H15A C15A H15C 109.5 . .
H15B C15A H15C 109.5 . .
C14A C16A H16A 109.5 . .
C14A C16A H16B 109.5 . .
H16A C16A H16B 109.5 . .
C14A C16A H16C 109.5 . .
H16A C16A H16C 109.5 . .
H16B C16A H16C 109.5 . .
C14A C17A H17A 109.5 . .
C14A C17A H17B 109.5 . .
H17A C17A H17B 109.5 . .
C14A C17A H17C 109.5 . .
H17A C17A H17C 109.5 . .
H17B C17A H17C 109.5 . .
N3A C18A C19A 120.7(10) . .
N3A C18A H18A 119.7 . .
C19A C18A H18A 119.7 . .
C18A C19A C20A 121.4(11) . .
C18A C19A H19A 119.3 . .
C20A C19A H19A 119.3 . .
C19A C20A C21A 118.4(10) . .
C19A C20A H20A 120.8 . .
C21A C20A H20A 120.8 . .
C22A C21A C20A 115.4(10) . .
C22A C21A H21A 122.3 . .
C20A C21A H21A 122.3 . .
N3A C22A C21A 125.7(10) . .
N3A C22A H22A 117.1 . .
C21A C22A H22A 117.1 . .
O1B Co1B O1B 180.0(4) 2_666 .
O1B Co1B O2B 91.9(3) 2_666 .
O1B Co1B O2B 88.1(3) . .
O1B Co1B O2B 88.1(3) 2_666 2_666
O1B Co1B O2B 91.9(3) . 2_666
O2B Co1B O2B 179.999(2) . 2_666
O1B Co1B N3B 89.7(3) 2_666 .
O1B Co1B N3B 90.3(3) . .
O2B Co1B N3B 90.0(3) . .
O2B Co1B N3B 90.0(3) 2_666 .
O1B Co1B N3B 90.3(3) 2_666 2_666
O1B Co1B N3B 89.7(3) . 2_666
O2B Co1B N3B 90.0(3) . 2_666
O2B Co1B N3B 90.0(3) 2_666 2_666
N3B Co1B N3B 179.997(2) . 2_666
C1B O1B Co1B 107.3(6) . .
C6B O2B Co1B 109.9(7) . .
O3B N1B C7B 125.7(10) . .
O3B N1B C8B 119.0(9) . .
C7B N1B C8B 115.2(9) . .
O4B N2B C7B 128.0(9) . .
O4B N2B C9B 116.0(9) . .
C7B N2B C9B 115.1(9) . .
C18B N3B C22B 118.1(9) . .
C18B N3B Co1B 122.6(8) . .
C22B N3B Co1B 119.3(8) . .
O1B C1B C6B 118.6(10) . .
O1B C1B C2B 118.0(11) . .
C6B C1B C2B 123.4(12) . .
C3B C2B C1B 115.4(10) . .
C3B C2B H2B 122.3 . .
C1B C2B H2B 122.3 . .
C4B C3B C2B 120.7(10) . .
C4B C3B C7B 122.4(10) . .
C2B C3B C7B 116.9(11) . .
C5B C4B C3B 124.8(10) . .
C5B C4B H4B 117.6 . .
C3B C4B H4B 117.6 . .
C4B C5B C6B 114.5(10) . .
C4B C5B C14B 124.8(10) . .
C6B C5B C14B 120.7(10) . .
O2B C6B C1B 116.1(11) . .
O2B C6B C5B 122.7(10) . .
C1B C6B C5B 121.1(10) . .
N1B C7B N2B 104.8(9) . .
N1B C7B C3B 127.8(11) . .
N2B C7B C3B 127.3(10) . .
N1B C8B C11B 107.2(9) . .
N1B C8B C10B 111.0(8) . .
C11B C8B C10B 108.4(9) . .
N1B C8B C9B 100.3(8) . .
C11B C8B C9B 114.9(9) . .
C10B C8B C9B 114.5(9) . .
N2B C9B C13B 111.0(9) . .
N2B C9B C12B 107.5(8) . .
C13B C9B C12B 112.4(9) . .
N2B C9B C8B 98.1(8) . .
C13B C9B C8B 113.5(9) . .
C12B C9B C8B 113.2(9) . .
C8B C10B H10D 109.5 . .
C8B C10B H10E 109.5 . .
H10D C10B H10E 109.5 . .
C8B C10B H10F 109.5 . .
H10D C10B H10F 109.5 . .
H10E C10B H10F 109.5 . .
C8B C11B H11D 109.5 . .
C8B C11B H11E 109.5 . .
H11D C11B H11E 109.5 . .
C8B C11B H11F 109.5 . .
H11D C11B H11F 109.5 . .
H11E C11B H11F 109.5 . .
C9B C12B H12D 109.5 . .
C9B C12B H12E 109.5 . .
H12D C12B H12E 109.5 . .
C9B C12B H12F 109.5 . .
H12D C12B H12F 109.5 . .
H12E C12B H12F 109.5 . .
C9B C13B H13D 109.5 . .
C9B C13B H13E 109.5 . .
H13D C13B H13E 109.5 . .
C9B C13B H13F 109.5 . .
H13D C13B H13F 109.5 . .
H13E C13B H13F 109.5 . .
C5B C14B C15B 111.6(8) . .
C5B C14B C17B 111.2(8) . .
C15B C14B C17B 109.8(8) . .
C5B C14B C16B 110.9(9) . .
C15B C14B C16B 108.6(8) . .
C17B C14B C16B 104.5(8) . .
C14B C15B H15D 109.5 . .
C14B C15B H15E 109.5 . .
H15D C15B H15E 109.5 . .
C14B C15B H15F 109.5 . .
H15D C15B H15F 109.5 . .
H15E C15B H15F 109.5 . .
C14B C16B H16D 109.5 . .
C14B C16B H16E 109.5 . .
H16D C16B H16E 109.5 . .
C14B C16B H16F 109.5 . .
H16D C16B H16F 109.5 . .
H16E C16B H16F 109.5 . .
C14B C17B H17D 109.5 . .
C14B C17B H17E 109.5 . .
H17D C17B H17E 109.5 . .
C14B C17B H17F 109.5 . .
H17D C17B H17F 109.5 . .
H17E C17B H17F 109.5 . .
N3B C18B C19B 125.1(11) . .
N3B C18B H18B 117.5 . .
C19B C18B H18B 117.5 . .
C18B C19B C20B 115.2(12) . .
C18B C19B H19B 122.4 . .
C20B C19B H19B 122.4 . .
C21B C20B C19B 122.1(12) . .
C21B C20B H20B 119.0 . .
C19B C20B H20B 119.0 . .
N3B C22B C21B 121.3(11) . .
N3B C22B H22B 119.4 . .
C21B C22B H22B 119.4 . .
C22B C21B C20B 118.1(12) . .
C22B C21B H21B 120.9 . .
C20B C21B H21B 120.9 . .
C2S C1S C3S 110.5(13) . 2_656
C2S C1S H1S1 109.5 . .
C3S C1S H1S1 109.5 2_656 .
C2S C1S H1S2 109.5 . .
C3S C1S H1S2 109.5 2_656 .
H1S1 C1S H1S2 108.1 . .
C1S C2S C3S 115.5(14) . .
C1S C2S H2S1 108.4 . .
C3S C2S H2S1 108.4 . .
C1S C2S H2S2 108.4 . .
C3S C2S H2S2 108.4 . .
H2S1 C2S H2S2 107.5 . .
C2S C3S C1S 109.4(13) . 2_656
C2S C3S H3S1 109.8 . .
C1S C3S H3S1 109.8 2_656 .
C2S C3S H3S2 109.8 . .
C1S C3S H3S2 109.8 2_656 .
H3S1 C3S H3S2 108.2 . .
C5S C4S C6S 126(3) . .
C5S C4S H4S1 105.7 . .
C6S C4S H4S1 105.7 . .
C5S C4S H4S2 105.7 . .
C6S C4S H4S2 105.7 . .
H4S1 C4S H4S2 106.2 . .
C4S C5S C6S 112(3) . 2_776
C4S C5S H5S1 109.3 . .
C6S C5S H5S1 109.3 2_776 .
C4S C5S H5S2 109.3 . .
C6S C5S H5S2 109.3 2_776 .
H5S1 C5S H5S2 108.0 . .
C5S C6S C4S 117(2) 2_776 .
C5S C6S H6S1 108.1 2_776 .
C4S C6S H6S1 108.1 . .
C5S C6S H6S2 108.1 2_776 .
C4S C6S H6S2 108.1 . .
H6S1 C6S H6S2 107.3 . .

loop_
_geom_bond_atom_site_label_1
_geom_bond_atom_site_label_2
_geom_bond_distance
_geom_bond_site_symmetry_2
Co1A O1A 1.885(5) .
Co1A O1A 1.885(5) 2
Co1A O2A 1.889(6) 2
Co1A O2A 1.889(6) .
Co1A N3A 1.952(8) 2
Co1A N3A 1.952(8) .
O1A C1A 1.312(10) .
O2A C6A 1.365(10) .
O3A N1A 1.313(9) .
O4A N2A 1.315(9) .
N1A C7A 1.362(11) .
N1A C8A 1.525(10) .
N2A C7A 1.363(11) .
N2A C9A 1.482(11) .
N3A C22A 1.314(11) .
N3A C18A 1.363(11) .
C1A C2A 1.410(12) .
C1A C6A 1.449(12) .
C2A C3A 1.364(11) .
C2A H2A 0.9500 .
C3A C7A 1.433(11) .
C3A C4A 1.442(11) .
C4A C5A 1.384(11) .
C4A H4A 0.9500 .
C5A C6A 1.437(11) .
C5A C14A 1.528(12) .
C8A C11A 1.514(12) .
C8A C10A 1.520(11) .
C8A C9A 1.533(13) .
C9A C12A 1.515(12) .
C9A C13A 1.570(12) .
C10A H10A 0.9800 .
C10A H10B 0.9800 .
C10A H10C 0.9800 .
C11A H11A 0.9800 .
C11A H11B 0.9800 .
C11A H11C 0.9800 .
C12A H12A 0.9800 .
C12A H12B 0.9800 .
C12A H12C 0.9800 .
C13A H13A 0.9800 .
C13A H13B 0.9800 .
C13A H13C 0.9800 .
C14A C16A 1.543(11) .
C14A C17A 1.545(11) .
C14A C15A 1.555(12) .
C15A H15A 0.9800 .
C15A H15B 0.9800 .
C15A H15C 0.9800 .
C16A H16A 0.9800 .
C16A H16B 0.9800 .
C16A H16C 0.9800 .
C17A H17A 0.9800 .
C17A H17B 0.9800 .
C17A H17C 0.9800 .
C18A C19A 1.375(12) .
C18A H18A 0.9500 .
C19A C20A 1.380(12) .
C19A H19A 0.9500 .
C20A C21A 1.437(12) .
C20A H20A 0.9500 .
C21A C22A 1.397(12) .
C21A H21A 0.9500 .
C22A H22A 0.9500 .
Co1B O1B 1.887(6) 2_666
Co1B O1B 1.887(6) .
Co1B O2B 1.899(5) .
Co1B O2B 1.899(5) 2_666
Co1B N3B 1.945(8) .
Co1B N3B 1.945(8) 2_666
O1B C1B 1.381(12) .
O2B C6B 1.336(11) .
O3B N1B 1.295(9) .
O4B N2B 1.334(9) .
N1B C7B 1.323(11) .
N1B C8B 1.488(11) .
N2B C7B 1.348(12) .
N2B C9B 1.495(11) .
N3B C18B 1.346(10) .
N3B C22B 1.354(11) .
C1B C6B 1.384(13) .
C1B C2B 1.426(13) .
C2B C3B 1.423(12) .
C2B H2B 0.9500 .
C3B C4B 1.405(12) .
C3B C7B 1.443(12) .
C4B C5B 1.388(12) .
C4B H4B 0.9500 .
C5B C6B 1.461(13) .
C5B C14B 1.490(12) .
C8B C11B 1.538(12) .
C8B C10B 1.553(11) .
C8B C9B 1.558(13) .
C9B C13B 1.531(12) .
C9B C12B 1.531(12) .
C10B H10D 0.9800 .
C10B H10E 0.9800 .
C10B H10F 0.9800 .
C11B H11D 0.9800 .
C11B H11E 0.9800 .
C11B H11F 0.9800 .
C12B H12D 0.9800 .
C12B H12E 0.9800 .
C12B H12F 0.9800 .
C13B H13D 0.9800 .
C13B H13E 0.9800 .
C13B H13F 0.9800 .
C14B C15B 1.538(11) .
C14B C17B 1.554(11) .
C14B C16B 1.571(11) .
C15B H15D 0.9800 .
C15B H15E 0.9800 .
C15B H15F 0.9800 .
C16B H16D 0.9800 .
C16B H16E 0.9800 .
C16B H16F 0.9800 .
C17B H17D 0.9800 .
C17B H17E 0.9800 .
C17B H17F 0.9800 .
C18B C19B 1.367(12) .
C18B H18B 0.9500 .
C19B C20B 1.385(13) .
C19B H19B 0.9500 .
C20B C21B 1.383(13) .
C20B H20B 0.9500 .
C22B C21B 1.381(12) .
C22B H22B 0.9500 .
C21B H21B 0.9500 .
C1S C2S 1.443(16) .
C1S C3S 1.573(16) 2_656
C1S H1S1 0.9900 .
C1S H1S2 0.9900 .
C2S C3S 1.490(17) .
C2S H2S1 0.9900 .
C2S H2S2 0.9900 .
C3S C1S 1.573(16) 2_656
C3S H3S1 0.9900 .
C3S H3S2 0.9900 .
C4S C5S 1.42(2) .
C4S C6S 1.67(5) .
C4S H4S1 0.9900 .
C4S H4S2 0.9900 .
C5S C6S 1.49(4) 2_776
C5S H5S1 0.9900 .
C5S H5S2 0.9900 .
C6S C5S 1.49(4) 2_776
C6S H6S1 0.9900 .
C6S H6S2 0.9900 .

loop_
_geom_torsion_atom_site_label_1
_geom_torsion_atom_site_label_2
_geom_torsion_atom_site_label_3
_geom_torsion_atom_site_label_4
_geom_torsion
_geom_torsion_site_symmetry_1
_geom_torsion_site_symmetry_4
O1A Co1A O1A C1A 27.9(18) 2 .
O2A Co1A O1A C1A -176.6(6) 2 .
O2A Co1A O1A C1A 3.4(6) . .
N3A Co1A O1A C1A 94.2(6) 2 .
N3A Co1A O1A C1A -85.8(6) . .
O1A Co1A O2A C6A -3.5(5) . .
O1A Co1A O2A C6A 176.5(5) 2 .
O2A Co1A O2A C6A -107(4) 2 .
N3A Co1A O2A C6A -94.2(6) 2 .
N3A Co1A O2A C6A 85.8(6) . .
O1A Co1A N3A C22A -47.5(7) . .
O1A Co1A N3A C22A 132.5(7) 2 .
O2A Co1A N3A C22A 44.5(7) 2 .
O2A Co1A N3A C22A -135.5(7) . .
N3A Co1A N3A C22A -41(4) 2 .
O1A Co1A N3A C18A 135.0(7) . .
O1A Co1A N3A C18A -45.0(7) 2 .
O2A Co1A N3A C18A -132.9(7) 2 .
O2A Co1A N3A C18A 47.1(7) . .
N3A Co1A N3A C18A 142(4) 2 .
Co1A O1A C1A C2A 175.3(7) . .
Co1A O1A C1A C6A -2.5(10) . .
O1A C1A C2A C3A 179.6(9) . .
C6A C1A C2A C3A -2.6(13) . .
C1A C2A C3A C7A 178.6(9) . .
C1A C2A C3A C4A 2.0(14) . .
C2A C3A C4A C5A -3.2(15) . .
C7A C3A C4A C5A -179.7(9) . .
C3A C4A C5A C6A 4.6(13) . .
C3A C4A C5A C14A 179.8(8) . .
Co1A O2A C6A C5A -179.8(7) . .
Co1A O2A C6A C1A 3.0(9) . .
C4A C5A C6A O2A 177.5(8) . .
C14A C5A C6A O2A 2.3(13) . .
C4A C5A C6A C1A -5.5(13) . .
C14A C5A C6A C1A 179.3(9) . .
O1A C1A C6A O2A -0.3(12) . .
C2A C1A C6A O2A -178.3(8) . .
O1A C1A C6A C5A -177.5(8) . .
C2A C1A C6A C5A 4.5(14) . .
O3A N1A C7A N2A -176.1(9) . .
C8A N1A C7A N2A 8.2(12) . .
O3A N1A C7A C3A 3.8(18) . .
C8A N1A C7A C3A -171.9(10) . .
O4A N2A C7A N1A -178.1(9) . .
C9A N2A C7A N1A 8.5(12) . .
O4A N2A C7A C3A 2.0(17) . .
C9A N2A C7A C3A -171.4(10) . .
C2A C3A C7A N1A -148.1(11) . .
C4A C3A C7A N1A 28.6(16) . .
C2A C3A C7A N2A 31.8(15) . .
C4A C3A C7A N2A -151.5(10) . .
O3A N1A C8A C11A 42.1(13) . .
C7A N1A C8A C11A -142.0(9) . .
O3A N1A C8A C10A -75.5(11) . .
C7A N1A C8A C10A 100.4(10) . .
O3A N1A C8A C9A 164.2(9) . .
C7A N1A C8A C9A -19.9(12) . .
O4A N2A C9A C12A 41.7(13) . .
C7A N2A C9A C12A -144.3(9) . .
O4A N2A C9A C8A 165.6(9) . .
C7A N2A C9A C8A -20.5(12) . .
O4A N2A C9A C13A -75.3(10) . .
C7A N2A C9A C13A 98.6(10) . .
C11A C8A C9A N2A 138.5(9) . .
C10A C8A C9A N2A -92.7(9) . .
N1A C8A C9A N2A 21.2(10) . .
C11A C8A C9A C12A -101.2(11) . .
C10A C8A C9A C12A 27.5(13) . .
N1A C8A C9A C12A 141.4(9) . .
C11A C8A C9A C13A 27.9(12) . .
C10A C8A C9A C13A 156.7(8) . .
N1A C8A C9A C13A -89.4(10) . .
C4A C5A C14A C16A 3.9(13) . .
C6A C5A C14A C16A 178.8(8) . .
C4A C5A C14A C17A -115.5(10) . .
C6A C5A C14A C17A 59.4(11) . .
C4A C5A C14A C15A 121.7(10) . .
C6A C5A C14A C15A -63.4(11) . .
C22A N3A C18A C19A 0.9(14) . .
Co1A N3A C18A C19A 178.4(7) . .
N3A C18A C19A C20A -0.8(15) . .
C18A C19A C20A C21A 1.1(15) . .
C19A C20A C21A C22A -1.4(14) . .
C18A N3A C22A C21A -1.4(15) . .
Co1A N3A C22A C21A -178.9(7) . .
C20A C21A C22A N3A 1.6(14) . .
O1B Co1B O1B C1B -39(9) 2_666 .
O2B Co1B O1B C1B -2.4(6) . .
O2B Co1B O1B C1B 177.6(6) 2_666 .
N3B Co1B O1B C1B 87.6(6) . .
N3B Co1B O1B C1B -92.4(6) 2_666 .
O1B Co1B O2B C6B -178.1(6) 2_666 .
O1B Co1B O2B C6B 1.9(6) . .
O2B Co1B O2B C6B 66(10) 2_666 .
N3B Co1B O2B C6B -88.4(6) . .
N3B Co1B O2B C6B 91.6(6) 2_666 .
O1B Co1B N3B C18B 45.0(7) 2_666 .
O1B Co1B N3B C18B -135.0(7) . .
O2B Co1B N3B C18B -46.9(7) . .
O2B Co1B N3B C18B 133.1(7) 2_666 .
N3B Co1B N3B C18B 61(4) 2_666 .
O1B Co1B N3B C22B -133.9(7) 2_666 .
O1B Co1B N3B C22B 46.1(7) . .
O2B Co1B N3B C22B 134.1(7) . .
O2B Co1B N3B C22B -45.9(7) 2_666 .
N3B Co1B N3B C22B -118(4) 2_666 .
Co1B O1B C1B C6B 2.6(11) . .
Co1B O1B C1B C2B 179.5(7) . .
O1B C1B C2B C3B -178.9(8) . .
C6B C1B C2B C3B -2.2(15) . .
C1B C2B C3B C4B 0.7(14) . .
C1B C2B C3B C7B -179.5(9) . .
C2B C3B C4B C5B 0.4(16) . .
C7B C3B C4B C5B -179.5(9) . .
C3B C4B C5B C6B 0.0(15) . .
C3B C4B C5B C14B 179.6(9) . .
Co1B O2B C6B C1B -0.9(11) . .
Co1B O2B C6B C5B 178.5(8) . .
O1B C1B C6B O2B -1.2(14) . .
C2B C1B C6B O2B -177.9(9) . .
O1B C1B C6B C5B 179.4(9) . .
C2B C1B C6B C5B 2.7(16) . .
C4B C5B C6B O2B 179.2(8) . .
C14B C5B C6B O2B -0.5(15) . .
C4B C5B C6B C1B -1.4(15) . .
C14B C5B C6B C1B 178.9(9) . .
O3B N1B C7B N2B -178.1(10) . .
C8B N1B C7B N2B 6.0(13) . .
O3B N1B C7B C3B 5.2(19) . .
C8B N1B C7B C3B -170.7(10) . .
O4B N2B C7B N1B -178.9(9) . .
C9B N2B C7B N1B 12.2(13) . .
O4B N2B C7B C3B -2.2(18) . .
C9B N2B C7B C3B -171.1(10) . .
C4B C3B C7B N1B 25.3(17) . .
C2B C3B C7B N1B -154.6(11) . .
C4B C3B C7B N2B -150.7(11) . .
C2B C3B C7B N2B 29.4(16) . .
O3B N1B C8B C11B -75.8(12) . .
C7B N1B C8B C11B 100.4(11) . .
O3B N1B C8B C10B 42.5(13) . .
C7B N1B C8B C10B -141.3(10) . .
O3B N1B C8B C9B 164.0(9) . .
C7B N1B C8B C9B -19.9(12) . .
O4B N2B C9B C13B 47.3(12) . .
C7B N2B C9B C13B -142.4(10) . .
O4B N2B C9B C12B -76.0(11) . .
C7B N2B C9B C12B 94.2(11) . .
O4B N2B C9B C8B 166.4(8) . .
C7B N2B C9B C8B -23.3(11) . .
N1B C8B C9B N2B 22.8(10) . .
C11B C8B C9B N2B -91.8(9) . .
C10B C8B C9B N2B 141.7(8) . .
N1B C8B C9B C13B 140.0(9) . .
C11B C8B C9B C13B 25.4(12) . .
C10B C8B C9B C13B -101.1(10) . .
N1B C8B C9B C12B -90.3(10) . .
C11B C8B C9B C12B 155.1(9) . .
C10B C8B C9B C12B 28.6(12) . .
C4B C5B C14B C15B -115.8(10) . .
C6B C5B C14B C15B 63.9(12) . .
C4B C5B C14B C17B 121.3(10) . .
C6B C5B C14B C17B -59.0(12) . .
C4B C5B C14B C16B 5.4(13) . .
C6B C5B C14B C16B -174.9(9) . .
C22B N3B C18B C19B -2.3(14) . .
Co1B N3B C18B C19B 178.7(7) . .
N3B C18B C19B C20B 4.3(15) . .
C18B C19B C20B C21B -4.7(16) . .
C18B N3B C22B C21B 0.5(14) . .
Co1B N3B C22B C21B 179.5(7) . .
N3B C22B C21B C20B -1.0(16) . .
C19B C20B C21B C22B 3.3(17) . .
C3S C1S C2S C3S -55.1(19) 2_656 .
C1S C2S C3S C1S 54.5(19) . 2_656
C6S C4S C5S C6S -27(4) . 2_776
C5S C4S C6S C5S 28(4) . 2_776
